data_7053728
loop_
_publ_author_name
'Horvath, Ulrike E. I.'
'Bentivoglio, Gino'
'Hummel, Michael'
'Schottenberger, Herwig'
'Wurst, Klaus'
'Nell, Margo J.'
'van Rensburg, Constance E. J.'
'Cronje, Stephanie'
'Raubenheimer, Helgard G.'

_publ_section_title
;
 A cytotoxic bis(carbene)gold(i) complex of ferrocenyl complexes:
 synthesis and structural characterisation
;
_journal_issue 3
_journal_name_full 'New Journal of Chemistry'
_journal_page_first 533
_journal_paper_doi 10.1039/b713917a
_journal_volume 32
_journal_year 2008
_chemical_formula_moiety 'C46 H44 Au Fe2 N4, B F4, 2(C H2 Cl2)'
_chemical_formula_sum 'C48 H48 Au B Cl4 F4 Fe2 N4'
_chemical_formula_weight 1218.18
_chemical_name_common UH124
_chemical_name_systematic
;
?
;
_space_group_IT_number 148
_symmetry_cell_setting trigonal
_symmetry_space_group_name_Hall '-R 3'
_symmetry_space_group_name_H-M 'R -3 :H'
_atom_sites_solution_hydrogens geom
_atom_sites_solution_primary direct
_atom_sites_solution_secondary difmap
_audit_creation_method SHELXL-97
_cell_angle_alpha 90.00
_cell_angle_beta 90.00
_cell_angle_gamma 120.00
_cell_formula_units_Z 9
_cell_length_a 22.0699(16)
_cell_length_b 22.0699(16)
_cell_length_c 25.746(4)
_cell_measurement_reflns_used 4426
_cell_measurement_temperature 100(2)
_cell_measurement_theta_max 22.2675
_cell_measurement_theta_min 2.273
_cell_volume 10860(2)
_computing_cell_refinement 'SAINT (Bruker, 2002)'
_computing_data_collection 'SMART (Bruker, 2001)'
_computing_data_reduction SAINT
_computing_molecular_graphics
;
X-Seed (Atwood & Barbour, 2003; Barbour, 2001)
;
_computing_publication_material
;
X-Seed
;
_computing_structure_refinement 'SHELXL-97 (Sheldrick, 1997)'
_computing_structure_solution 'SHELXS-97 (Sheldrick, 1997)'
_diffrn_ambient_temperature 100(2)
_diffrn_measured_fraction_theta_full 0.974
_diffrn_measured_fraction_theta_max 0.974
_diffrn_measurement_device_type 'Bruker APEX CCD area-detector'
_diffrn_measurement_method \w
_diffrn_radiation_monochromator graphite
_diffrn_radiation_source 'fine-focus sealed tube'
_diffrn_radiation_type MoK\a
_diffrn_radiation_wavelength 0.71073
_diffrn_reflns_av_R_equivalents 0.0654
_diffrn_reflns_av_sigmaI/netI 0.0873
_diffrn_reflns_limit_h_max 26
_diffrn_reflns_limit_h_min -23
_diffrn_reflns_limit_k_max 26
_diffrn_reflns_limit_k_min -23
_diffrn_reflns_limit_l_max 31
_diffrn_reflns_limit_l_min -28
_diffrn_reflns_number 16730
_diffrn_reflns_theta_full 25.69
_diffrn_reflns_theta_max 25.69
_diffrn_reflns_theta_min 2.93
_diffrn_standards_number 0
_exptl_absorpt_coefficient_mu 3.900
_exptl_absorpt_correction_T_max 0.557
_exptl_absorpt_correction_T_min 0.5093
_exptl_absorpt_correction_type multi-scan
_exptl_absorpt_process_details 'SADABS, Blessing, Acta Cryst. A51 (1995) 33-38'
_exptl_crystal_colour orange
_exptl_crystal_density_diffrn 1.676
_exptl_crystal_density_method 'not measured'
_exptl_crystal_description prism
_exptl_crystal_F_000 5436
_exptl_crystal_size_max 0.20
_exptl_crystal_size_mid 0.20
_exptl_crystal_size_min 0.15
_refine_diff_density_max 2.508
_refine_diff_density_min -1.029
_refine_diff_density_rms 0.166
_refine_ls_extinction_method none
_refine_ls_goodness_of_fit_ref 0.922
_refine_ls_hydrogen_treatment constr
_refine_ls_matrix_type full
_refine_ls_number_parameters 298
_refine_ls_number_reflns 4472
_refine_ls_number_restraints 0
_refine_ls_restrained_S_all 0.922
_refine_ls_R_factor_all 0.0929
_refine_ls_R_factor_gt 0.0521
_refine_ls_shift/su_max 0.001
_refine_ls_shift/su_mean 0.000
_refine_ls_structure_factor_coef Fsqd
_refine_ls_weighting_details 'calc w=1/[\s^2^(Fo^2^)+(0.0790P)^2^+0.0000P] where P=(Fo^2^+2Fc^2^)/3'
_refine_ls_weighting_scheme calc
_refine_ls_wR_factor_gt 0.1261
_refine_ls_wR_factor_ref 0.1411
_reflns_number_gt 2748
_reflns_number_total 4472
_reflns_threshold_expression >2sigma(I)
_cod_data_source_file b713917asup1.cif
_cod_data_source_block UH124
_cod_original_sg_symbol_H-M 'R -3'
_cod_database_code 7053728

loop_
_symmetry_equiv_pos_as_xyz
'x, y, z'
'-y, x-y, z'
'-x+y, -x, z'
'x+2/3, y+1/3, z+1/3'
'-y+2/3, x-y+1/3, z+1/3'
'-x+y+2/3, -x+1/3, z+1/3'
'x+1/3, y+2/3, z+2/3'
'-y+1/3, x-y+2/3, z+2/3'
'-x+y+1/3, -x+2/3, z+2/3'
'-x, -y, -z'
'y, -x+y, -z'
'x-y, x, -z'
'-x+2/3, -y+1/3, -z+1/3'
'y+2/3, -x+y+1/3, -z+1/3'
'x-y+2/3, x+1/3, -z+1/3'
'-x+1/3, -y+2/3, -z+2/3'
'y+1/3, -x+y+2/3, -z+2/3'
'x-y+1/3, x+2/3, -z+2/3'

loop_
_atom_site_label
_atom_site_type_symbol
_atom_site_fract_x
_atom_site_fract_y
_atom_site_fract_z
_atom_site_U_iso_or_equiv
_atom_site_adp_type
_atom_site_occupancy
_atom_site_symmetry_multiplicity
_atom_site_calc_flag
_atom_site_refinement_flags
Au1 Au 0.1667 0.3333 0.3333 0.04100(18) Uani 1 2 d S
Fe1 Fe 0.21032(7) 0.32344(7) 0.65447(5) 0.0521(4) Uani 1 1 d .
N2 N 0.1184(3) 0.1817(4) 0.3135(3) 0.0492(17) Uani 1 1 d .
N5 N 0.1272(3) 0.2020(3) 0.3948(3) 0.0458(17) Uani 1 1 d .
C1 C 0.1366(4) 0.2322(4) 0.3482(3) 0.0393(18) Uani 1 1 d .
C3 C 0.0954(5) 0.1171(5) 0.3372(4) 0.058(2) Uani 1 1 d .
H3 H 0.0798 0.0732 0.3207 0.069 Uiso 1 1 calc R
C4 C 0.1003(5) 0.1304(5) 0.3886(4) 0.061(3) Uani 1 1 d .
H4 H 0.0878 0.0970 0.4157 0.073 Uiso 1 1 calc R
C6 C 0.1394(4) 0.2371(4) 0.4433(3) 0.046(2) Uani 1 1 d .
C7 C 0.2025(4) 0.2970(4) 0.4537(3) 0.046(2) Uani 1 1 d .
H7 H 0.2387 0.3151 0.4285 0.055 Uiso 1 1 calc R
C8 C 0.2122(5) 0.3292(5) 0.4994(4) 0.054(2) Uani 1 1 d .
H8 H 0.2557 0.3704 0.5056 0.065 Uiso 1 1 calc R
C9 C 0.1615(5) 0.3056(5) 0.5383(4) 0.054(2) Uani 1 1 d .
C10 C 0.1008(6) 0.2459(5) 0.5269(4) 0.065(3) Uani 1 1 d .
H10 H 0.0651 0.2268 0.5525 0.078 Uiso 1 1 calc R
C1A C 0.1718(6) 0.3419(6) 0.5886(4) 0.068(3) Uani 1 1 d .
C2A C 0.1237(8) 0.3234(8) 0.6286(5) 0.097(4) Uani 1 1 d .
H2A H 0.0776 0.2843 0.6281 0.117 Uiso 1 1 calc R
C3A C 0.1524(10) 0.3696(10) 0.6689(6) 0.109(5) Uani 1 1 d .
H3A H 0.1296 0.3682 0.7006 0.131 Uiso 1 1 calc R
C4A C 0.2194(12) 0.4181(8) 0.6557(6) 0.114(6) Uani 1 1 d .
H4A H 0.2512 0.4559 0.6769 0.137 Uiso 1 1 calc R
C5A C 0.2341(8) 0.4027(6) 0.6040(4) 0.090(4) Uani 1 1 d .
H5A H 0.2763 0.4278 0.5847 0.108 Uiso 1 1 calc R
C6A C 0.2350(6) 0.2483(6) 0.6391(4) 0.067(3) Uani 1 1 d .
H6A H 0.2299 0.2271 0.6060 0.080 Uiso 1 1 calc R
C7A C 0.1838(6) 0.2261(6) 0.6792(6) 0.094(4) Uani 1 1 d .
H7A H 0.1383 0.1861 0.6784 0.113 Uiso 1 1 calc R
C8A C 0.2132(6) 0.2743(7) 0.7200(4) 0.078(3) Uani 1 1 d .
H8A H 0.1906 0.2735 0.7516 0.093 Uiso 1 1 calc R
C9A C 0.2798(5) 0.3222(6) 0.7063(4) 0.069(3) Uani 1 1 d .
H9A H 0.3123 0.3607 0.7268 0.082 Uiso 1 1 calc R
C10A C 0.2915(5) 0.3048(6) 0.6573(4) 0.067(3) Uani 1 1 d .
H10A H 0.3344 0.3299 0.6390 0.080 Uiso 1 1 calc R
C11 C 0.0890(5) 0.2125(5) 0.4808(4) 0.060(3) Uani 1 1 d .
H11 H 0.0452 0.1717 0.4745 0.073 Uiso 1 1 calc R
C12 C 0.1218(6) 0.1925(5) 0.2577(4) 0.074(3) Uani 1 1 d .
H12A H 0.1168 0.2337 0.2498 0.089 Uiso 1 1 calc R
H12B H 0.0829 0.1511 0.2407 0.089 Uiso 1 1 calc R
C13 C 0.1892(7) 0.2040(7) 0.2370(5) 0.094(4) Uani 1 1 d .
H13 H 0.1987 0.1666 0.2396 0.112 Uiso 1 1 calc R
C14 C 0.2346(8) 0.2597(9) 0.2162(5) 0.128(6) Uani 1 1 d .
H14 H 0.2252 0.2972 0.2177 0.153 Uiso 1 1 calc R
C15 C 0.2966(8) 0.2753(10) 0.1913(5) 0.152(7) Uani 1 1 d .
H15A H 0.3330 0.3229 0.2004 0.228 Uiso 1 1 calc R
H15B H 0.2893 0.2718 0.1537 0.228 Uiso 1 1 calc R
H15C H 0.3112 0.2420 0.2024 0.228 Uiso 1 1 calc R
B1 B 0.0000 0.0000 0.2199(10) 0.061(5) Uani 1 3 d S
F1 F -0.0233(3) 0.0445(3) 0.2379(3) 0.0812(17) Uani 1 1 d .
F2 F 0.0000 0.0000 0.1657(5) 0.098(4) Uani 1 3 d S
B2 B 0.0000 0.0000 0.5000 0.026(4) Uani 1 6 d S
F3 F 0.0247(4) -0.0416(4) 0.5222(3) 0.044(2) Uani 0.50 1 d P
F4 F 0.0000 0.0000 0.4514(7) 0.072(5) Uani 0.50 3 d SP
C2 C 0.1490(7) 0.0752(9) 0.1255(7) 0.128(6) Uani 1 1 d .
H2B H 0.1245 0.0625 0.1594 0.154 Uiso 1 1 calc R
H2C H 0.1236 0.0343 0.1023 0.154 Uiso 1 1 calc R
Cl1 Cl 0.1407(2) 0.14151(18) 0.10039(13) 0.1050(11) Uani 1 1 d .
Cl2 Cl 0.2298(2) 0.0872(2) 0.13496(15) 0.1224(13) Uani 1 1 d .

loop_
_atom_site_aniso_label
_atom_site_aniso_U_11
_atom_site_aniso_U_22
_atom_site_aniso_U_33
_atom_site_aniso_U_23
_atom_site_aniso_U_13
_atom_site_aniso_U_12
Au1 0.0378(3) 0.0353(3) 0.0467(3) 0.0144(2) 0.0029(2) 0.0159(2)
Fe1 0.0538(8) 0.0568(8) 0.0550(8) -0.0005(6) -0.0003(6) 0.0346(7)
N2 0.043(4) 0.043(4) 0.055(4) 0.010(4) -0.001(3) 0.017(3)
N5 0.038(4) 0.031(4) 0.065(5) 0.012(3) -0.006(3) 0.015(3)
C1 0.029(4) 0.036(4) 0.044(5) 0.013(4) 0.001(3) 0.009(4)
C3 0.052(6) 0.033(5) 0.082(7) 0.016(5) -0.006(5) 0.017(4)
C4 0.051(6) 0.040(5) 0.089(8) 0.021(5) -0.007(5) 0.021(5)
C6 0.042(5) 0.038(5) 0.057(5) 0.025(4) -0.007(4) 0.019(4)
C7 0.037(5) 0.051(5) 0.052(5) 0.011(4) -0.012(4) 0.023(4)
C8 0.048(5) 0.058(6) 0.067(6) 0.001(5) -0.013(5) 0.035(5)
C9 0.066(7) 0.054(6) 0.056(6) 0.016(5) -0.005(5) 0.041(6)
C10 0.077(7) 0.056(6) 0.058(6) 0.029(5) 0.012(5) 0.030(6)
C1A 0.099(9) 0.075(8) 0.063(6) 0.000(5) -0.010(6) 0.068(7)
C2A 0.108(10) 0.146(13) 0.094(9) -0.026(9) -0.008(8) 0.107(10)
C3A 0.132(13) 0.155(15) 0.107(11) -0.035(11) -0.026(10) 0.122(13)
C4A 0.202(19) 0.084(10) 0.093(10) -0.036(8) -0.033(11) 0.099(13)
C5A 0.153(13) 0.058(7) 0.072(7) -0.003(6) -0.010(8) 0.063(8)
C6A 0.085(8) 0.059(6) 0.073(7) -0.007(6) -0.021(6) 0.049(6)
C7A 0.068(8) 0.050(7) 0.148(12) 0.030(8) -0.026(8) 0.018(6)
C8A 0.077(8) 0.098(9) 0.053(6) 0.019(6) -0.002(6) 0.039(7)
C9A 0.044(6) 0.092(8) 0.064(6) -0.006(6) -0.010(5) 0.030(6)
C10A 0.051(6) 0.090(8) 0.064(6) -0.010(6) -0.007(5) 0.038(6)
C11 0.058(6) 0.052(6) 0.057(6) 0.032(5) 0.002(5) 0.017(5)
C12 0.085(8) 0.051(6) 0.072(7) 0.001(5) 0.000(6) 0.023(6)
C13 0.091(10) 0.071(8) 0.094(9) -0.003(7) 0.023(8) 0.022(7)
C14 0.096(11) 0.121(12) 0.073(8) -0.014(8) -0.013(8) -0.015(10)
C15 0.087(11) 0.196(18) 0.081(10) 0.006(10) 0.013(8) 0.002(11)
B1 0.044(7) 0.044(7) 0.095(17) 0.000 0.000 0.022(4)
F1 0.068(4) 0.065(4) 0.119(5) -0.001(3) 0.004(3) 0.039(3)
F2 0.097(6) 0.097(6) 0.098(9) 0.000 0.000 0.049(3)
B2 0.022(6) 0.022(6) 0.032(12) 0.000 0.000 0.011(3)
F3 0.031(5) 0.030(5) 0.070(6) -0.017(4) -0.013(4) 0.013(4)
F4 0.087(9) 0.087(9) 0.041(11) 0.000 0.000 0.044(5)
C2 0.084(10) 0.140(13) 0.175(15) 0.062(11) 0.027(10) 0.067(10)
Cl1 0.119(3) 0.102(2) 0.109(3) 0.0167(19) 0.013(2) 0.067(2)
Cl2 0.127(3) 0.168(4) 0.108(3) -0.008(2) -0.007(2) 0.101(3)

loop_
_atom_type_symbol
_atom_type_description
_atom_type_scat_dispersion_real
_atom_type_scat_dispersion_imag
_atom_type_scat_source
C C 0.0033 0.0016 'International Tables Vol C Tables 4.2.6.8 and 6.1.1.4'
H H 0.0000 0.0000 'International Tables Vol C Tables 4.2.6.8 and 6.1.1.4'
Au Au -2.0133 8.8022 'International Tables Vol C Tables 4.2.6.8 and 6.1.1.4'
B B 0.0013 0.0007 'International Tables Vol C Tables 4.2.6.8 and 6.1.1.4'
F F 0.0171 0.0103 'International Tables Vol C Tables 4.2.6.8 and 6.1.1.4'
Fe Fe 0.3463 0.8444 'International Tables Vol C Tables 4.2.6.8 and 6.1.1.4'
N N 0.0061 0.0033 'International Tables Vol C Tables 4.2.6.8 and 6.1.1.4'
Cl Cl 0.1484 0.1585 'International Tables Vol C Tables 4.2.6.8 and 6.1.1.4'

loop_
_geom_angle_atom_site_label_1
_geom_angle_atom_site_label_2
_geom_angle_atom_site_label_3
_geom_angle
_geom_angle_site_symmetry_1
_geom_angle_site_symmetry_3
C1 Au1 C1 180(0) . 16
C4A Fe1 C2A 66.8(7) . .
C4A Fe1 C8A 122.3(5) . .
C2A Fe1 C8A 123.9(5) . .
C4A Fe1 C6A 158.7(7) . .
C2A Fe1 C6A 125.1(5) . .
C8A Fe1 C6A 68.3(5) . .
C4A Fe1 C7A 158.3(7) . .
C2A Fe1 C7A 109.3(6) . .
C8A Fe1 C7A 40.5(5) . .
C6A Fe1 C7A 41.1(5) . .
C4A Fe1 C5A 42.3(5) . .
C2A Fe1 C5A 68.1(6) . .
C8A Fe1 C5A 159.0(5) . .
C6A Fe1 C5A 121.4(5) . .
C7A Fe1 C5A 158.3(6) . .
C4A Fe1 C3A 39.6(6) . .
C2A Fe1 C3A 39.5(5) . .
C8A Fe1 C3A 108.3(6) . .
C6A Fe1 C3A 160.3(7) . .
C7A Fe1 C3A 123.7(7) . .
C5A Fe1 C3A 68.9(7) . .
C4A Fe1 C1A 68.6(5) . .
C2A Fe1 C1A 40.0(5) . .
C8A Fe1 C1A 159.0(5) . .
C6A Fe1 C1A 108.2(4) . .
C7A Fe1 C1A 123.2(5) . .
C5A Fe1 C1A 40.9(4) . .
C3A Fe1 C1A 67.6(5) . .
C4A Fe1 C10A 125.1(7) . .
C2A Fe1 C10A 160.2(5) . .
C8A Fe1 C10A 66.0(5) . .
C6A Fe1 C10A 38.4(4) . .
C7A Fe1 C10A 65.8(5) . .
C5A Fe1 C10A 108.9(5) . .
C3A Fe1 C10A 159.6(6) . .
C1A Fe1 C10A 124.9(4) . .
C4A Fe1 C9A 108.7(6) . .
C2A Fe1 C9A 158.4(5) . .
C8A Fe1 C9A 39.0(4) . .
C6A Fe1 C9A 66.8(4) . .
C7A Fe1 C9A 66.5(5) . .
C5A Fe1 C9A 123.9(5) . .
C3A Fe1 C9A 123.6(5) . .
C1A Fe1 C9A 160.4(5) . .
C10A Fe1 C9A 39.6(4) . .
C1 N2 C3 111.6(8) . .
C1 N2 C12 124.0(7) . .
C3 N2 C12 124.4(8) . .
C1 N5 C4 109.6(7) . .
C1 N5 C6 125.3(7) . .
C4 N5 C6 125.0(7) . .
N2 C1 N5 106.2(7) . .
N2 C1 Au1 126.6(6) . .
N5 C1 Au1 127.1(6) . .
C4 C3 N2 105.0(8) . .
C4 C3 H3 127.5 . .
N2 C3 H3 127.5 . .
C3 C4 N5 107.5(8) . .
C3 C4 H4 126.3 . .
N5 C4 H4 126.3 . .
C11 C6 C7 118.2(9) . .
C11 C6 N5 120.8(8) . .
C7 C6 N5 121.0(8) . .
C8 C7 C6 119.7(9) . .
C8 C7 H7 120.1 . .
C6 C7 H7 120.1 . .
C7 C8 C9 123.3(9) . .
C7 C8 H8 118.3 . .
C9 C8 H8 118.3 . .
C10 C9 C8 115.1(9) . .
C10 C9 C1A 121.6(9) . .
C8 C9 C1A 123.4(10) . .
C11 C10 C9 123.1(9) . .
C11 C10 H10 118.5 . .
C9 C10 H10 118.5 . .
C2A C1A C5A 108.0(11) . .
C2A C1A C9 127.1(11) . .
C5A C1A C9 124.9(11) . .
C2A C1A Fe1 69.8(7) . .
C5A C1A Fe1 69.5(6) . .
C9 C1A Fe1 126.0(6) . .
C3A C2A C1A 110.1(15) . .
C3A C2A Fe1 70.4(7) . .
C1A C2A Fe1 70.2(6) . .
C3A C2A H2A 125.0 . .
C1A C2A H2A 125.0 . .
Fe1 C2A H2A 126.0 . .
C4A C3A C2A 108.2(14) . .
C4A C3A Fe1 69.0(8) . .
C2A C3A Fe1 70.1(7) . .
C4A C3A H3A 125.9 . .
C2A C3A H3A 125.9 . .
Fe1 C3A H3A 126.5 . .
C3A C4A C5A 109.1(14) . .
C3A C4A Fe1 71.4(8) . .
C5A C4A Fe1 69.9(6) . .
C3A C4A H4A 125.5 . .
C5A C4A H4A 125.5 . .
Fe1 C4A H4A 124.8 . .
C1A C5A C4A 104.7(14) . .
C1A C5A Fe1 69.6(6) . .
C4A C5A Fe1 67.8(7) . .
C1A C5A H5A 127.7 . .
C4A C5A H5A 127.7 . .
Fe1 C5A H5A 126.4 . .
C10A C6A C7A 106.1(10) . .
C10A C6A Fe1 71.0(6) . .
C7A C6A Fe1 69.4(6) . .
C10A C6A H6A 127.0 . .
C7A C6A H6A 127.0 . .
Fe1 C6A H6A 124.3 . .
C8A C7A C6A 107.2(10) . .
C8A C7A Fe1 69.7(6) . .
C6A C7A Fe1 69.4(6) . .
C8A C7A H7A 126.4 . .
C6A C7A H7A 126.4 . .
Fe1 C7A H7A 126.1 . .
C9A C8A C7A 107.9(11) . .
C9A C8A Fe1 71.3(6) . .
C7A C8A Fe1 69.8(6) . .
C9A C8A H8A 126.1 . .
C7A C8A H8A 126.1 . .
Fe1 C8A H8A 124.5 . .
C8A C9A C10A 107.4(10) . .
C8A C9A Fe1 69.7(6) . .
C10A C9A Fe1 69.7(6) . .
C8A C9A H9A 126.3 . .
C10A C9A H9A 126.3 . .
Fe1 C9A H9A 125.9 . .
C6A C10A C9A 111.4(10) . .
C6A C10A Fe1 70.6(6) . .
C9A C10A Fe1 70.7(6) . .
C6A C10A H10A 124.3 . .
C9A C10A H10A 124.3 . .
Fe1 C10A H10A 125.9 . .
C10 C11 C6 120.5(9) . .
C10 C11 H11 119.7 . .
C6 C11 H11 119.7 . .
N2 C12 C13 110.6(9) . .
N2 C12 H12A 109.5 . .
C13 C12 H12A 109.5 . .
N2 C12 H12B 109.5 . .
C13 C12 H12B 109.5 . .
H12A C12 H12B 108.1 . .
C14 C13 C12 124.4(15) . .
C14 C13 H13 117.8 . .
C12 C13 H13 117.8 . .
C13 C14 C15 130(2) . .
C13 C14 H14 114.9 . .
C15 C14 H14 114.9 . .
C14 C15 H15A 109.5 . .
C14 C15 H15B 109.5 . .
H15A C15 H15B 109.5 . .
C14 C15 H15C 109.5 . .
H15A C15 H15C 109.5 . .
H15B C15 H15C 109.5 . .
F2 B1 F1 109.5(10) . 2
F2 B1 F1 109.5(10) . 3
F1 B1 F1 109.5(10) 2 3
F2 B1 F1 109.5(10) . .
F1 B1 F1 109.5(10) 2 .
F1 B1 F1 109.5(10) 3 .
F4 B2 F4 180.000(8) 10_556 .
F4 B2 F3 114.1(4) 10_556 11_556
F4 B2 F3 65.9(3) . 11_556
F4 B2 F3 65.9(3) 10_556 2
F4 B2 F3 114.1(4) . 2
F3 B2 F3 180.0(5) 11_556 2
F4 B2 F3 114.1(3) 10_556 10_556
F4 B2 F3 65.9(3) . 10_556
F3 B2 F3 104.5(4) 11_556 10_556
F3 B2 F3 75.5(4) 2 10_556
F4 B2 F3 65.9(3) 10_556 .
F4 B2 F3 114.1(3) . .
F3 B2 F3 75.5(4) 11_556 .
F3 B2 F3 104.5(4) 2 .
F3 B2 F3 180.0(7) 10_556 .
F4 B2 F3 65.9(3) 10_556 3
F4 B2 F3 114.1(3) . 3
F3 B2 F3 75.5(4) 11_556 3
F3 B2 F3 104.5(4) 2 3
F3 B2 F3 75.5(4) 10_556 3
F3 B2 F3 104.5(4) . 3
F4 B2 F3 114.1(3) 10_556 12_556
F4 B2 F3 65.9(3) . 12_556
F3 B2 F3 104.5(4) 11_556 12_556
F3 B2 F3 75.5(4) 2 12_556
F3 B2 F3 104.5(4) 10_556 12_556
F3 B2 F3 75.5(4) . 12_556
F3 B2 F3 180.0(8) 3 12_556
B2 F3 F4 52.0(7) . 10_556
B2 F3 F3 52.2(2) . 11_556
F4 F3 F3 89.0(5) 10_556 11_556
B2 F3 F3 52.2(2) . 12_556
F4 F3 F3 89.0(5) 10_556 12_556
F3 F3 F3 80.4(7) 11_556 12_556
B2 F4 F3 62.1(7) . 11_556
B2 F4 F3 62.1(7) . 10_556
F3 F4 F3 99.8(9) 11_556 10_556
B2 F4 F3 62.1(7) . 12_556
F3 F4 F3 99.8(9) 11_556 12_556
F3 F4 F3 99.8(9) 10_556 12_556
Cl2 C2 Cl1 118.9(9) . .
Cl2 C2 H2B 107.6 . .
Cl1 C2 H2B 107.6 . .
Cl2 C2 H2C 107.6 . .
Cl1 C2 H2C 107.6 . .
H2B C2 H2C 107.0 . .

loop_
_geom_bond_atom_site_label_1
_geom_bond_atom_site_label_2
_geom_bond_distance
_geom_bond_site_symmetry_2
Au1 C1 2.021(8) .
Au1 C1 2.021(8) 16
Fe1 C4A 1.998(12) .
Fe1 C2A 2.024(12) .
Fe1 C8A 2.024(10) .
Fe1 C6A 2.027(10) .
Fe1 C7A 2.027(10) .
Fe1 C5A 2.027(11) .
Fe1 C3A 2.028(12) .
Fe1 C1A 2.029(10) .
Fe1 C10A 2.031(10) .
Fe1 C9A 2.044(9) .
N2 C1 1.325(10) .
N2 C3 1.392(10) .
N2 C12 1.451(12) .
N5 C1 1.337(9) .
N5 C4 1.393(10) .
N5 C6 1.423(11) .
C3 C4 1.350(13) .
C3 H3 0.9500 .
C4 H4 0.9500 .
C6 C11 1.363(12) .
C6 C7 1.386(11) .
C7 C8 1.334(12) .
C7 H7 0.9500 .
C8 C9 1.394(12) .
C8 H8 0.9500 .
C9 C10 1.360(13) .
C9 C1A 1.479(15) .
C10 C11 1.351(13) .
C10 H10 0.9500 .
C1A C2A 1.386(16) .
C1A C5A 1.416(16) .
C2A C3A 1.368(17) .
C2A H2A 0.9500 .
C3A C4A 1.37(2) .
C3A H3A 0.9500 .
C4A C5A 1.451(18) .
C4A H4A 0.9500 .
C5A H5A 0.9500 .
C6A C10A 1.333(14) .
C6A C7A 1.424(16) .
C6A H6A 0.9500 .
C7A C8A 1.402(16) .
C7A H7A 0.9500 .
C8A C9A 1.359(14) .
C8A H8A 0.9500 .
C9A C10A 1.380(13) .
C9A H9A 0.9500 .
C10A H10A 0.9500 .
C11 H11 0.9500 .
C12 C13 1.476(16) .
C12 H12A 0.9900 .
C12 H12B 0.9900 .
C13 C14 1.253(17) .
C13 H13 0.9500 .
C14 C15 1.39(2) .
C14 H14 0.9500 .
C15 H15A 0.9800 .
C15 H15B 0.9800 .
C15 H15C 0.9800 .
B1 F2 1.39(2) .
B1 F1 1.397(10) 2
B1 F1 1.397(10) 3
B1 F1 1.397(10) .
B2 F4 1.251(17) 10_556
B2 F4 1.251(17) .
B2 F3 1.402(8) 11_556
B2 F3 1.402(8) 2
B2 F3 1.402(8) 10_556
B2 F3 1.402(8) .
B2 F3 1.402(8) 3
B2 F3 1.402(8) 12_556
F3 F4 1.449(11) 10_556
F3 F3 1.716(13) 11_556
F3 F3 1.716(13) 12_556
F4 F3 1.449(11) 11_556
F4 F3 1.449(11) 10_556
F4 F3 1.449(11) 12_556
C2 Cl2 1.684(14) .
C2 Cl1 1.691(14) .
C2 H2B 0.9900 .
C2 H2C 0.9900 .

loop_
_geom_torsion_atom_site_label_1
_geom_torsion_atom_site_label_2
_geom_torsion_atom_site_label_3
_geom_torsion_atom_site_label_4
_geom_torsion
C3 N2 C1 N5 1.1(9)
C12 N2 C1 N5 -179.0(8)
C3 N2 C1 Au1 -175.5(6)
C12 N2 C1 Au1 4.5(12)
C4 N5 C1 N2 -1.8(9)
C6 N5 C1 N2 -179.0(7)
C4 N5 C1 Au1 174.7(6)
C6 N5 C1 Au1 -2.4(11)
C1 N2 C3 C4 0.1(10)
C12 N2 C3 C4 -179.8(8)
N2 C3 C4 N5 -1.2(10)
C1 N5 C4 C3 2.0(10)
C6 N5 C4 C3 179.1(8)
C1 N5 C6 C11 127.8(8)
C4 N5 C6 C11 -48.9(11)
C1 N5 C6 C7 -51.9(11)
C4 N5 C6 C7 131.4(8)
C11 C6 C7 C8 -0.6(11)
N5 C6 C7 C8 179.2(7)
C6 C7 C8 C9 0.3(12)
C7 C8 C9 C10 0.9(12)
C7 C8 C9 C1A -178.9(8)
C8 C9 C10 C11 -1.8(13)
C1A C9 C10 C11 178.0(8)
C10 C9 C1A C2A -2.0(14)
C8 C9 C1A C2A 177.8(9)
C10 C9 C1A C5A 177.7(9)
C8 C9 C1A C5A -2.5(14)
C10 C9 C1A Fe1 88.9(11)
C8 C9 C1A Fe1 -91.3(11)
C4A Fe1 C1A C2A -79.0(9)
C8A Fe1 C1A C2A 46.7(16)
C6A Fe1 C1A C2A 123.4(8)
C7A Fe1 C1A C2A 80.5(9)
C5A Fe1 C1A C2A -119.3(10)
C3A Fe1 C1A C2A -36.1(9)
C10A Fe1 C1A C2A 162.4(8)
C9A Fe1 C1A C2A -164.7(13)
C4A Fe1 C1A C5A 40.3(9)
C2A Fe1 C1A C5A 119.3(10)
C8A Fe1 C1A C5A 166.0(13)
C6A Fe1 C1A C5A -117.3(8)
C7A Fe1 C1A C5A -160.2(8)
C3A Fe1 C1A C5A 83.2(9)
C10A Fe1 C1A C5A -78.3(8)
C9A Fe1 C1A C5A -45.4(16)
C4A Fe1 C1A C9 159.2(12)
C2A Fe1 C1A C9 -121.8(13)
C8A Fe1 C1A C9 -75.2(17)
C6A Fe1 C1A C9 1.6(11)
C7A Fe1 C1A C9 -41.3(12)
C5A Fe1 C1A C9 118.9(13)
C3A Fe1 C1A C9 -157.9(12)
C10A Fe1 C1A C9 40.6(12)
C9A Fe1 C1A C9 73.4(17)
C5A C1A C2A C3A 0.1(13)
C9 C1A C2A C3A 179.8(10)
Fe1 C1A C2A C3A 59.3(9)
C5A C1A C2A Fe1 -59.2(7)
C9 C1A C2A Fe1 120.5(9)
C4A Fe1 C2A C3A -37.1(10)
C8A Fe1 C2A C3A 77.3(13)
C6A Fe1 C2A C3A 163.1(11)
C7A Fe1 C2A C3A 119.9(12)
C5A Fe1 C2A C3A -83.1(12)
C1A Fe1 C2A C3A -121.0(14)
C10A Fe1 C2A C3A -168.0(15)
C9A Fe1 C2A C3A 45(2)
C4A Fe1 C2A C1A 83.9(9)
C8A Fe1 C2A C1A -161.7(7)
C6A Fe1 C2A C1A -75.9(9)
C7A Fe1 C2A C1A -119.0(8)
C5A Fe1 C2A C1A 38.0(7)
C3A Fe1 C2A C1A 121.0(14)
C10A Fe1 C2A C1A -47(2)
C9A Fe1 C2A C1A 166.1(12)
C1A C2A C3A C4A -0.5(16)
Fe1 C2A C3A C4A 58.7(10)
C1A C2A C3A Fe1 -59.1(8)
C2A Fe1 C3A C4A -119.6(15)
C8A Fe1 C3A C4A 118.9(9)
C6A Fe1 C3A C4A -164.5(13)
C7A Fe1 C3A C4A 161.0(9)
C5A Fe1 C3A C4A -38.9(9)
C1A Fe1 C3A C4A -83.0(10)
C10A Fe1 C3A C4A 49(2)
C9A Fe1 C3A C4A 78.6(11)
C4A Fe1 C3A C2A 119.6(15)
C8A Fe1 C3A C2A -121.5(10)
C6A Fe1 C3A C2A -45(2)
C7A Fe1 C3A C2A -79.4(12)
C5A Fe1 C3A C2A 80.7(11)
C1A Fe1 C3A C2A 36.6(10)
C10A Fe1 C3A C2A 168.4(14)
C9A Fe1 C3A C2A -161.8(9)
C2A C3A C4A C5A 0.7(17)
Fe1 C3A C4A C5A 60.0(9)
C2A C3A C4A Fe1 -59.4(10)
C2A Fe1 C4A C3A 37.0(9)
C8A Fe1 C4A C3A -79.6(11)
C6A Fe1 C4A C3A 165.6(12)
C7A Fe1 C4A C3A -47(2)
C5A Fe1 C4A C3A 119.3(14)
C1A Fe1 C4A C3A 80.3(10)
C10A Fe1 C4A C3A -161.3(8)
C9A Fe1 C4A C3A -120.4(9)
C2A Fe1 C4A C5A -82.4(10)
C8A Fe1 C4A C5A 161.1(8)
C6A Fe1 C4A C5A 46(2)
C7A Fe1 C4A C5A -166.5(14)
C3A Fe1 C4A C5A -119.3(14)
C1A Fe1 C4A C5A -39.0(8)
C10A Fe1 C4A C5A 79.4(10)
C9A Fe1 C4A C5A 120.2(9)
C2A C1A C5A C4A 0.3(12)
C9 C1A C5A C4A -179.4(9)
Fe1 C1A C5A C4A -59.1(8)
C2A C1A C5A Fe1 59.4(7)
C9 C1A C5A Fe1 -120.3(9)
C3A C4A C5A C1A -0.6(15)
Fe1 C4A C5A C1A 60.3(7)
C3A C4A C5A Fe1 -60.9(10)
C4A Fe1 C5A C1A -116.3(13)
C2A Fe1 C5A C1A -37.2(7)
C8A Fe1 C5A C1A -166.0(13)
C6A Fe1 C5A C1A 81.6(8)
C7A Fe1 C5A C1A 50.1(18)
C3A Fe1 C5A C1A -79.7(8)
C10A Fe1 C5A C1A 121.9(7)
C9A Fe1 C5A C1A 163.2(6)
C2A Fe1 C5A C4A 79.1(11)
C8A Fe1 C5A C4A -50(2)
C6A Fe1 C5A C4A -162.1(10)
C7A Fe1 C5A C4A 166.4(15)
C3A Fe1 C5A C4A 36.6(10)
C1A Fe1 C5A C4A 116.3(13)
C10A Fe1 C5A C4A -121.8(11)
C9A Fe1 C5A C4A -80.5(12)
C4A Fe1 C6A C10A 46.1(17)
C2A Fe1 C6A C10A 164.7(8)
C8A Fe1 C6A C10A -78.3(7)
C7A Fe1 C6A C10A -116.2(10)
C5A Fe1 C6A C10A 80.8(8)
C3A Fe1 C6A C10A -162.0(15)
C1A Fe1 C6A C10A 123.7(7)
C9A Fe1 C6A C10A -35.9(7)
C4A Fe1 C6A C7A 162.3(14)
C2A Fe1 C6A C7A -79.0(9)
C8A Fe1 C6A C7A 37.9(6)
C5A Fe1 C6A C7A -163.0(7)
C3A Fe1 C6A C7A -45.8(18)
C1A Fe1 C6A C7A -120.0(7)
C10A Fe1 C6A C7A 116.2(9)
C9A Fe1 C6A C7A 80.3(7)
C10A C6A C7A C8A 2.3(12)
Fe1 C6A C7A C8A -59.7(7)
C10A C6A C7A Fe1 62.0(7)
C4A Fe1 C7A C8A -44(2)
C2A Fe1 C7A C8A -119.9(8)
C6A Fe1 C7A C8A 118.4(10)
C5A Fe1 C7A C8A 161.0(14)
C3A Fe1 C7A C8A -78.5(9)
C1A Fe1 C7A C8A -162.1(7)
C10A Fe1 C7A C8A 80.8(7)
C9A Fe1 C7A C8A 37.3(7)
C4A Fe1 C7A C6A -162.7(17)
C2A Fe1 C7A C6A 121.7(7)
C8A Fe1 C7A C6A -118.4(10)
C5A Fe1 C7A C6A 42.6(17)
C3A Fe1 C7A C6A 163.1(7)
C1A Fe1 C7A C6A 79.5(8)
C10A Fe1 C7A C6A -37.6(6)
C9A Fe1 C7A C6A -81.1(7)
C6A C7A C8A C9A -1.9(12)
Fe1 C7A C8A C9A -61.4(8)
C6A C7A C8A Fe1 59.5(7)
C4A Fe1 C8A C9A -79.7(11)
C2A Fe1 C8A C9A -161.9(7)
C6A Fe1 C8A C9A 79.5(8)
C7A Fe1 C8A C9A 118.0(11)
C5A Fe1 C8A C9A -42.4(18)
C3A Fe1 C8A C9A -121.1(9)
C1A Fe1 C8A C9A 163.9(11)
C10A Fe1 C8A C9A 37.8(7)
C4A Fe1 C8A C7A 162.2(10)
C2A Fe1 C8A C7A 80.1(9)
C6A Fe1 C8A C7A -38.5(7)
C5A Fe1 C8A C7A -160.4(14)
C3A Fe1 C8A C7A 120.9(9)
C1A Fe1 C8A C7A 45.8(16)
C10A Fe1 C8A C7A -80.2(8)
C9A Fe1 C8A C7A -118.0(11)
C7A C8A C9A C10A 0.8(13)
Fe1 C8A C9A C10A -59.7(8)
C7A C8A C9A Fe1 60.5(7)
C4A Fe1 C9A C8A 118.6(9)
C2A Fe1 C9A C8A 44.6(17)
C6A Fe1 C9A C8A -83.7(8)
C7A Fe1 C9A C8A -38.7(8)
C5A Fe1 C9A C8A 163.0(7)
C3A Fe1 C9A C8A 77.3(11)
C1A Fe1 C9A C8A -162.8(12)
C10A Fe1 C9A C8A -118.5(10)
C4A Fe1 C9A C10A -122.9(9)
C2A Fe1 C9A C10A 163.1(14)
C8A Fe1 C9A C10A 118.5(10)
C6A Fe1 C9A C10A 34.9(7)
C7A Fe1 C9A C10A 79.8(8)
C5A Fe1 C9A C10A -78.4(8)
C3A Fe1 C9A C10A -164.2(9)
C1A Fe1 C9A C10A -44.3(16)
C7A C6A C10A C9A -1.8(12)
Fe1 C6A C10A C9A 59.1(8)
C7A C6A C10A Fe1 -60.9(7)
C8A C9A C10A C6A 0.7(13)
Fe1 C9A C10A C6A -59.1(8)
C8A C9A C10A Fe1 59.8(8)
C4A Fe1 C10A C6A -161.4(8)
C2A Fe1 C10A C6A -39.5(19)
C8A Fe1 C10A C6A 84.9(8)
C7A Fe1 C10A C6A 40.3(7)
C5A Fe1 C10A C6A -117.1(7)
C3A Fe1 C10A C6A 162.7(17)
C1A Fe1 C10A C6A -74.5(9)
C9A Fe1 C10A C6A 122.2(10)
C4A Fe1 C10A C9A 76.4(9)
C2A Fe1 C10A C9A -161.7(15)
C8A Fe1 C10A C9A -37.3(7)
C6A Fe1 C10A C9A -122.2(10)
C7A Fe1 C10A C9A -81.8(8)
C5A Fe1 C10A C9A 120.8(7)
C3A Fe1 C10A C9A 41(2)
C1A Fe1 C10A C9A 163.4(7)
C9 C10 C11 C6 1.6(14)
C7 C6 C11 C10 -0.3(12)
N5 C6 C11 C10 179.9(8)
C1 N2 C12 C13 93.5(11)
C3 N2 C12 C13 -86.6(11)
N2 C12 C13 C14 -115.8(13)
C12 C13 C14 C15 -173.7(13)
